data_4307654
loop_
_publ_author_name
'Eric W. Ainscough'
'Andrew M. Brodie'
'Adrian B. Chaplin'
'Andreas Derwahl'
'John A. Harrison'
'Carl A. Otter'

_publ_contact_author_address
;
 Chemistry-Institute of Fundamental Sciences, Massey University, Private Bag 11222, Palmerston North, New Zealand
;
_publ_contact_author_email A.M.Brodie@massey.ac.nz
_publ_contact_author_name
;
 Eric w. Ainscough, Andrew M. Brodie, Adrian B. Chaplin,
 Andeas Derwhal, John A. Harrison and Carl A. Otter
;
_publ_section_title
;
Conformational Flexibility in
2,2'-Dioxybiphenyl-chloro-cyclotetraphosphazenes and its Relevance to
Polyphosphazene Analogues
;
_journal_name_full 'Inorganic Chemistry'
_journal_page_first 2575
_journal_page_last 2583
_journal_paper_doi 10.1021/ic062141t
_journal_volume 46
_journal_year 2007
_chemical_formula_moiety 'C12 H8 Cl2 N2 O2 P2'
_chemical_formula_sum 'C12 H8 Cl2 N2 O2 P2'
_chemical_formula_weight 345.04
_chemical_name_systematic
; 
 ? 
;
_space_group_IT_number 52
_symmetry_cell_setting orthorhombic
_symmetry_space_group_name_Hall '-P 2a 2bc'
_symmetry_space_group_name_H-M 'P n n a'
_atom_sites_solution_hydrogens geom
_atom_sites_solution_primary direct
_atom_sites_solution_secondary difmap
_audit_creation_method SHELXL-97
_cell_angle_alpha 90.00
_cell_angle_beta 90.00
_cell_angle_gamma 90.00
_cell_formula_units_Z 8
_cell_length_a 20.9596(4)
_cell_length_b 18.2750(4)
_cell_length_c 7.5787(2)
_cell_measurement_temperature 150(2)
_cell_volume 2902.92(11)
_computing_cell_refinement 'Siemens XSCANS'
_computing_data_collection 'Siemens XSCANS'
_computing_data_reduction 'Siemens SHELXTL'
_computing_molecular_graphics 'Siemens SHELXTL'
_computing_publication_material 'Siemens SHELXTL'
_computing_structure_refinement 'SHELXL-97 (Sheldrick, 1997)'
_computing_structure_solution 'SHELXS-97 (Sheldrick, 1990)'
_diffrn_ambient_temperature 150(2)
_diffrn_measured_fraction_theta_full 0.996
_diffrn_measured_fraction_theta_max 0.990
_diffrn_measurement_device_type 'Area detector'
_diffrn_measurement_method 'phi and w scans'
_diffrn_radiation_monochromator graphite
_diffrn_radiation_source 'fine-focus sealed tube'
_diffrn_radiation_type MoK\a
_diffrn_radiation_wavelength 0.71073
_diffrn_reflns_av_R_equivalents 0.0000
_diffrn_reflns_av_sigmaI/netI 0.0168
_diffrn_reflns_limit_h_max 25
_diffrn_reflns_limit_h_min 0
_diffrn_reflns_limit_k_max 21
_diffrn_reflns_limit_k_min 0
_diffrn_reflns_limit_l_max 9
_diffrn_reflns_limit_l_min 0
_diffrn_reflns_number 2652
_diffrn_reflns_theta_full 25.00
_diffrn_reflns_theta_max 25.39
_diffrn_reflns_theta_min 1.94
_exptl_absorpt_coefficient_mu 0.668
_exptl_absorpt_correction_T_max 0.959150
_exptl_absorpt_correction_T_min 0.898088
_exptl_absorpt_correction_type multi-scan
_exptl_absorpt_process_details 'Acta Cryst., 1995, A51, 33'
_exptl_crystal_colour colourless
_exptl_crystal_density_diffrn 1.579
_exptl_crystal_density_method 'not measured'
_exptl_crystal_description block
_exptl_crystal_F_000 1392
_exptl_crystal_size_max 0.44
_exptl_crystal_size_mid 0.20
_exptl_crystal_size_min 0.12
_refine_diff_density_max 0.690
_refine_diff_density_min -0.356
_refine_diff_density_rms 0.057
_refine_ls_extinction_method none
_refine_ls_goodness_of_fit_ref 1.108
_refine_ls_hydrogen_treatment constr
_refine_ls_matrix_type full
_refine_ls_number_parameters 257
_refine_ls_number_reflns 2652
_refine_ls_number_restraints 77
_refine_ls_restrained_S_all 1.155
_refine_ls_R_factor_all 0.0546
_refine_ls_R_factor_gt 0.0485
_refine_ls_shift/su_max 0.001
_refine_ls_shift/su_mean 0.000
_refine_ls_structure_factor_coef Fsqd
_refine_ls_weighting_details 'calc w=1/[\s^2^(Fo^2^)+(0.0539P)^2^+4.5594P] where P=(Fo^2^+2Fc^2^)/3'
_refine_ls_weighting_scheme calc
_refine_ls_wR_factor_gt 0.1262
_refine_ls_wR_factor_ref 0.1303
_reflns_number_gt 2370
_reflns_number_total 2652
_reflns_threshold_expression >2sigma(I)
_cod_data_source_file ic062141tsi20061113_035514_1.cif
_cod_data_source_block 2abc
_cod_depositor_comments
;
The following automatic conversions were performed:
'_symmetry_cell_setting' value 'Orthorhombic' changed to 'orthorhombic'
according to '/home/saulius/struct/CIF-dictionaries/cif_core.dic'
dictionary named 'cif_core.dic' version 2.4.1 from 2010-06-29.

Automatic conversion script
Id: cif_fix_enum 1527 2010-12-29 10:47:43Z saulius 
;
_cod_database_code 4307654

loop_
_symmetry_equiv_pos_as_xyz
'x, y, z'
'-x+1/2, -y, z'
'-x+1/2, y+1/2, -z+1/2'
'x, -y+1/2, -z+1/2'
'-x, -y, -z'
'x-1/2, y, -z'
'x-1/2, -y-1/2, z-1/2'
'-x, y-1/2, z-1/2'

loop_
_atom_site_label
_atom_site_type_symbol
_atom_site_fract_x
_atom_site_fract_y
_atom_site_fract_z
_atom_site_U_iso_or_equiv
_atom_site_adp_type
_atom_site_occupancy
_atom_site_symmetry_multiplicity
_atom_site_calc_flag
_atom_site_refinement_flags
_atom_site_disorder_assembly
_atom_site_disorder_group
P1 P 0.92449(5) 0.2500 0.2500 0.0341(3) Uani 1 2 d S . .
N1A N 0.8881(7) 0.2001(9) 0.1195(18) 0.030(3) Uani 0.534(3) 1 d PDU A 1
P2A P 0.82207(7) 0.15771(10) 0.1327(3) 0.0329(5) Uani 0.534(3) 1 d PD A 1
Cl1A Cl 0.81712(9) 0.09150(9) 0.3493(3) 0.0618(7) Uani 0.534(3) 1 d PDU A 1
Cl2A Cl 0.82206(10) 0.08447(16) -0.0623(5) 0.0693(10) Uani 0.534(3) 1 d PDU A 1
N2A N 0.7589(9) 0.2044(11) 0.107(3) 0.031(5) Uani 0.534(3) 1 d PDU A 1
N1B N 0.8859(15) 0.191(2) 0.156(5) 0.019(10) Uani 0.190(8) 1 d PDU . 2
P2B P 0.82382(8) 0.18166(12) 0.0337(3) 0.0308(5) Uani 0.190(8) 1 d PD . 2
Cl1B Cl 0.8349(5) 0.2412(10) -0.1919(18) 0.094(4) Uani 0.190(8) 1 d PDU . 2
Cl2B Cl 0.82206(10) 0.08447(16) -0.0623(5) 0.0693(10) Uani 0.190(8) 1 d PD . 2
N2B N 0.7579(13) 0.194(2) 0.133(6) 0.021(8) Uani 0.190(8) 1 d PDU . 2
N1C N 0.8860(19) 0.1772(16) 0.156(5) 0.029(6) Uani 0.276(8) 1 d PU . 3
P2C P 0.82382(8) 0.18166(12) 0.0337(3) 0.0308(5) Uani 0.276(8) 1 d P . 3
Cl1C Cl 0.8037(4) 0.0703(3) 0.0422(17) 0.079(3) Uani 0.276(8) 1 d PU . 3
Cl2C Cl 0.8399(3) 0.1967(7) -0.2176(7) 0.079(3) Uani 0.276(8) 1 d PU . 3
N2C N 0.763(2) 0.2195(17) 0.081(5) 0.031(6) Uani 0.276(8) 1 d PU . 3
P3 P 0.72213(4) 0.2500 0.2500 0.0312(3) Uani 1 2 d S . .
O1 O 0.97024(9) 0.28950(12) 0.1140(3) 0.0331(5) Uani 1 1 d . A .
C1 C 1.02457(13) 0.32884(16) 0.1708(4) 0.0298(6) Uani 1 1 d . . .
C2 C 1.07675(12) 0.29062(16) 0.2383(4) 0.0273(6) Uani 1 1 d . . .
C3 C 1.13089(13) 0.33175(16) 0.2800(4) 0.0310(6) Uani 1 1 d . . .
H3A H 1.1674 0.3079 0.3271 0.037 Uiso 1 1 calc R A .
C4 C 1.13235(15) 0.40706(17) 0.2537(4) 0.0383(7) Uani 1 1 d . A .
H4A H 1.1696 0.4340 0.2828 0.046 Uiso 1 1 calc R . .
C5 C 1.07977(16) 0.44279(18) 0.1856(4) 0.0405(7) Uani 1 1 d . . .
H5A H 1.0810 0.4942 0.1671 0.049 Uiso 1 1 calc R A .
C6 C 1.02538(15) 0.40368(18) 0.1442(4) 0.0377(7) Uani 1 1 d . A .
H6A H 0.9889 0.4279 0.0980 0.045 Uiso 1 1 calc R . .
O2 O 0.67610(8) 0.30048(11) 0.1382(3) 0.0318(5) Uani 1 1 d . A .
C7 C 0.62287(12) 0.33329(16) 0.2216(4) 0.0280(6) Uani 1 1 d . . .
C8 C 0.57025(12) 0.29030(16) 0.2624(4) 0.0264(6) Uani 1 1 d . . .
C9 C 0.51659(13) 0.32715(17) 0.3276(4) 0.0319(7) Uani 1 1 d . . .
H9A H 0.4791 0.3001 0.3540 0.038 Uiso 1 1 calc R A .
C10 C 0.51712(15) 0.40229(18) 0.3545(4) 0.0383(7) Uani 1 1 d . A .
H10A H 0.4803 0.4260 0.3997 0.046 Uiso 1 1 calc R . .
C11 C 0.57107(15) 0.44263(18) 0.3156(4) 0.0390(7) Uani 1 1 d . . .
H11A H 0.5715 0.4940 0.3355 0.047 Uiso 1 1 calc R A .
C12 C 0.62483(14) 0.40786(17) 0.2473(4) 0.0358(7) Uani 1 1 d . A .
H12A H 0.6621 0.4351 0.2190 0.043 Uiso 1 1 calc R . .

loop_
_atom_site_aniso_label
_atom_site_aniso_U_11
_atom_site_aniso_U_22
_atom_site_aniso_U_33
_atom_site_aniso_U_23
_atom_site_aniso_U_13
_atom_site_aniso_U_12
P1 0.0155(5) 0.0533(7) 0.0335(6) -0.0155(5) 0.000 0.000
N1A 0.021(3) 0.045(6) 0.023(5) -0.002(4) 0.005(3) -0.007(4)
P2A 0.0182(7) 0.0317(9) 0.0489(13) -0.0198(9) -0.0022(7) 0.0035(6)
Cl1A 0.0598(12) 0.0399(9) 0.0858(15) 0.0130(9) -0.0046(10) 0.0114(7)
Cl2A 0.0451(9) 0.0645(12) 0.098(2) -0.0598(13) -0.0138(10) 0.0116(8)
N2A 0.019(6) 0.031(9) 0.042(9) 0.001(6) 0.006(5) -0.003(6)
N1B 0.022(12) 0.014(13) 0.021(13) 0.006(9) 0.001(8) -0.002(9)
P2B 0.0189(8) 0.0406(11) 0.0331(12) -0.0137(10) -0.0031(7) 0.0040(7)
Cl1B 0.074(5) 0.143(9) 0.064(5) 0.061(6) -0.005(4) -0.020(5)
Cl2B 0.0451(9) 0.0645(12) 0.098(2) -0.0598(13) -0.0138(10) 0.0116(8)
N2B 0.016(10) 0.023(11) 0.024(10) -0.004(9) 0.005(6) 0.001(7)
N1C 0.027(7) 0.029(10) 0.030(9) -0.008(7) -0.008(6) -0.001(7)
P2C 0.0189(8) 0.0406(11) 0.0331(12) -0.0137(10) -0.0031(7) 0.0040(7)
Cl1C 0.066(3) 0.042(2) 0.130(6) -0.022(3) -0.018(4) 0.014(2)
Cl2C 0.042(2) 0.156(7) 0.040(2) -0.014(3) 0.0060(16) 0.014(3)
N2C 0.024(8) 0.030(10) 0.038(9) 0.002(8) 0.012(6) 0.003(7)
P3 0.0149(5) 0.0336(6) 0.0452(7) -0.0115(5) 0.000 0.000
O1 0.0188(9) 0.0501(13) 0.0304(10) -0.0092(9) -0.0026(8) 0.0029(9)
C1 0.0214(13) 0.0413(16) 0.0268(14) -0.0100(12) 0.0008(11) 0.0031(11)
C2 0.0213(13) 0.0339(16) 0.0268(14) -0.0062(12) 0.0020(11) 0.0015(11)
C3 0.0221(13) 0.0363(15) 0.0345(16) -0.0043(13) -0.0007(12) -0.0009(11)
C4 0.0359(16) 0.0372(16) 0.0418(17) -0.0064(14) 0.0012(14) -0.0048(13)
C5 0.0460(19) 0.0333(16) 0.0421(18) -0.0033(14) 0.0046(15) 0.0031(13)
C6 0.0363(16) 0.0444(18) 0.0323(16) -0.0029(14) 0.0017(13) 0.0145(14)
O2 0.0183(9) 0.0345(11) 0.0426(12) -0.0017(9) 0.0090(8) -0.0006(8)
C7 0.0183(12) 0.0333(15) 0.0324(15) -0.0006(12) 0.0012(11) 0.0047(11)
C8 0.0199(13) 0.0361(16) 0.0231(13) 0.0036(11) -0.0006(10) 0.0018(11)
C9 0.0201(13) 0.0463(17) 0.0292(15) 0.0078(13) 0.0013(11) 0.0068(12)
C10 0.0320(16) 0.0502(19) 0.0327(16) 0.0029(14) 0.0019(13) 0.0194(14)
C11 0.0429(18) 0.0329(16) 0.0412(18) -0.0017(14) -0.0037(14) 0.0125(13)
C12 0.0292(15) 0.0348(16) 0.0435(17) 0.0006(14) -0.0027(13) -0.0004(12)

loop_
_atom_type_symbol
_atom_type_description
_atom_type_scat_dispersion_real
_atom_type_scat_dispersion_imag
_atom_type_scat_source
C C 0.0033 0.0016 'International Tables Vol C Tables 4.2.6.8 and 6.1.1.4'
H H 0.0000 0.0000 'International Tables Vol C Tables 4.2.6.8 and 6.1.1.4'
N N 0.0061 0.0033 'International Tables Vol C Tables 4.2.6.8 and 6.1.1.4'
O O 0.0106 0.0060 'International Tables Vol C Tables 4.2.6.8 and 6.1.1.4'
P P 0.1023 0.0942 'International Tables Vol C Tables 4.2.6.8 and 6.1.1.4'
Cl Cl 0.1484 0.1585 'International Tables Vol C Tables 4.2.6.8 and 6.1.1.4'

loop_
_geom_angle_atom_site_label_1
_geom_angle_atom_site_label_2
_geom_angle_atom_site_label_3
_geom_angle
_geom_angle_site_symmetry_1
_geom_angle_site_symmetry_3
_geom_angle_publ_flag
N1B P1 N1B 116(3) . 4 ?
N1B P1 N1A 12.1(19) . . ?
N1B P1 N1A 117.1(17) 4 . ?
N1B P1 N1A 117.1(17) . 4 ?
N1B P1 N1A 12.1(19) 4 4 ?
N1A P1 N1A 120.9(12) . 4 ?
N1B P1 O1 109.8(18) . . ?
N1B P1 O1 107.7(14) 4 . ?
N1A P1 O1 98.7(6) . . ?
N1A P1 O1 116.5(6) 4 . ?
N1B P1 O1 107.7(14) . 4 ?
N1B P1 O1 109.8(18) 4 4 ?
N1A P1 O1 116.5(6) . 4 ?
N1A P1 O1 98.7(6) 4 4 ?
O1 P1 O1 105.40(15) . 4 ?
N1B P1 N1C 6(2) . . ?
N1B P1 N1C 119.7(14) 4 . ?
N1A P1 N1C 16.9(14) . . ?
N1A P1 N1C 119.5(11) 4 . ?
O1 P1 N1C 111.7(13) . . ?
O1 P1 N1C 101.7(11) 4 . ?
N1B P1 N1C 119.7(14) . 4 ?
N1B P1 N1C 6(2) 4 4 ?
N1A P1 N1C 119.5(11) . 4 ?
N1A P1 N1C 16.9(14) 4 4 ?
O1 P1 N1C 101.7(11) . 4 ?
O1 P1 N1C 111.7(13) 4 4 ?
N1C P1 N1C 124(3) . 4 ?
P1 N1A P2A 132.6(10) . . ?
N2A P2A N1A 117.2(10) . . ?
N2A P2A Cl2A 105.7(8) . . ?
N1A P2A Cl2A 106.3(5) . . ?
N2A P2A Cl1A 111.9(9) . . ?
N1A P2A Cl1A 112.6(5) . . ?
Cl2A P2A Cl1A 101.42(17) . . ?
P3 N2A P2A 127.7(16) . . ?
P1 N1B P2B 141(3) . . ?
N2B P2B N1B 114.6(19) . . ?
N2B P2B Cl1B 115.0(18) . . ?
N1B P2B Cl1B 109.5(16) . . ?
Cl1B Cl1B P2B 166(3) 4_554 . ?
P3 N2B P2B 142(3) . . ?
N2B P3 N2B 122(3) 4 . ?
N2B P3 N2A 10(2) 4 4 ?
N2B P3 N2A 120.6(14) . 4 ?
N2B P3 N2A 120.6(14) 4 . ?
N2B P3 N2A 10(2) . . ?
N2A P3 N2A 121.2(15) 4 . ?
N2B P3 O2 102.4(15) 4 . ?
N2B P3 O2 112.1(18) . . ?
N2A P3 O2 111.0(8) 4 . ?
N2A P3 O2 103.9(9) . . ?
N2B P3 O2 112.1(18) 4 4 ?
N2B P3 O2 102.4(15) . 4 ?
N2A P3 O2 103.9(9) 4 4 ?
N2A P3 O2 111.0(8) . 4 ?
O2 P3 O2 104.79(14) . 4 ?
N2B P3 N2C 22(2) 4 4 ?
N2B P3 N2C 115.1(18) . 4 ?
N2A P3 N2C 12.3(17) 4 4 ?
N2A P3 N2C 117.9(11) . 4 ?
O2 P3 N2C 122.5(12) . 4 ?
O2 P3 N2C 95.4(13) 4 4 ?
N2B P3 N2C 115.1(18) 4 . ?
N2B P3 N2C 22(2) . . ?
N2A P3 N2C 117.9(11) 4 . ?
N2A P3 N2C 12.3(17) . . ?
O2 P3 N2C 95.4(13) . . ?
O2 P3 N2C 122.5(12) 4 . ?
N2C P3 N2C 118(3) 4 . ?
C1 O1 P1 121.44(18) . . ?
C6 C1 C2 122.6(3) . . ?
C6 C1 O1 117.9(3) . . ?
C2 C1 O1 119.2(3) . . ?
C1 C2 C3 116.8(3) . . ?
C1 C2 C2 122.75(19) . 4 ?
C3 C2 C2 120.48(19) . 4 ?
C4 C3 C2 121.2(3) . . ?
C5 C4 C3 120.3(3) . . ?
C4 C5 C6 119.9(3) . . ?
C5 C6 C1 119.3(3) . . ?
C7 O2 P3 119.24(18) . . ?
C12 C7 C8 123.5(3) . . ?
C12 C7 O2 117.3(2) . . ?
C8 C7 O2 119.1(2) . . ?
C7 C8 C9 116.4(3) . . ?
C7 C8 C8 122.21(19) . 4 ?
C9 C8 C8 121.42(19) . 4 ?
C10 C9 C8 121.4(3) . . ?
C11 C10 C9 120.2(3) . . ?
C10 C11 C12 119.8(3) . . ?
C7 C12 C11 118.7(3) . . ?

loop_
_geom_bond_atom_site_label_1
_geom_bond_atom_site_label_2
_geom_bond_distance
_geom_bond_site_symmetry_2
_geom_bond_publ_flag
P1 N1B 1.53(3) . ?
P1 N1B 1.53(3) 4 ?
P1 N1A 1.546(14) . ?
P1 N1A 1.546(14) 4 ?
P1 O1 1.582(2) . ?
P1 O1 1.582(2) 4 ?
P1 N1C 1.71(3) . ?
P1 N1C 1.71(3) 4 ?
N1A P2A 1.590(15) . ?
P2A N2A 1.587(19) . ?
P2A Cl2A 1.994(2) . ?
P2A Cl1A 2.042(4) . ?
N2A P3 1.568(19) . ?
N1B P2B 1.61(2) . ?
P2B N2B 1.59(2) . ?
P2B Cl1B 2.040(8) . ?
Cl1B Cl1B 0.937(18) 4_554 ?
N2B P3 1.55(3) . ?
Cl2C Cl2C 2.01(3) 4_554 ?
N2C P3 1.63(4) . ?
P3 N2B 1.55(3) 4 ?
P3 N2A 1.568(19) 4 ?
P3 O2 1.581(2) . ?
P3 O2 1.581(2) 4 ?
P3 N2C 1.63(4) 4 ?
O1 C1 1.414(3) . ?
C1 C6 1.382(4) . ?
C1 C2 1.395(4) . ?
C2 C3 1.398(4) . ?
C2 C2 1.495(6) 4 ?
C3 C4 1.391(4) . ?
C4 C5 1.381(5) . ?
C5 C6 1.382(5) . ?
O2 C7 1.416(3) . ?
C7 C12 1.377(4) . ?
C7 C8 1.389(4) . ?
C8 C9 1.401(4) . ?
C8 C8 1.485(6) 4 ?
C9 C10 1.388(5) . ?
C10 C11 1.381(5) . ?
C11 C12 1.393(4) . ?
